data_4505619
loop_
_publ_author_name
'Nath, Bhaskar'
'Baruah, Jubaraj B.'

_publ_section_title
;
 An Imidazole-Based Bisphenol
 2-((2-Hydroxy-3,5-dimethylphenyl)(imidazol-4-yl)methyl)-4,6-dimethylphenol:
 A Versatile Host for Anions
;
_journal_issue 3
_journal_name_full 'Crystal Growth &amp; Design'
_journal_page_first 1671
_journal_paper_doi 10.1021/cg2017215
_journal_volume 12
_journal_year 2012
_chemical_formula_sum 'C26 H32 N2 O6'
_chemical_formula_weight 468.54
_chemical_name_systematic
; 
 ? 
;
_space_group_IT_number 14
_symmetry_cell_setting monoclinic
_symmetry_space_group_name_Hall '-P 2ybc'
_symmetry_space_group_name_H-M 'P 1 21/c 1'
_atom_sites_solution_hydrogens geom
_atom_sites_solution_primary direct
_atom_sites_solution_secondary difmap
_audit_creation_method SHELXL-97
_cell_angle_alpha 90.00
_cell_angle_beta 101.130(5)
_cell_angle_gamma 90.00
_cell_formula_units_Z 4
_cell_length_a 8.0566(5)
_cell_length_b 33.229(2)
_cell_length_c 9.1803(7)
_cell_measurement_reflns_used 3369
_cell_measurement_temperature 296(2)
_cell_measurement_theta_max 27.76
_cell_measurement_theta_min 2.86
_cell_volume 2411.5(3)
_computing_cell_refinement 'Bruker SMART'
_computing_data_collection 'Bruker SMART'
_computing_data_reduction 'Bruker SAINT'
_computing_molecular_graphics 'Bruker SHELXTL'
_computing_publication_material 'Bruker SHELXTL'
_computing_structure_refinement 'SHELXL-97 (Sheldrick, 1997)'
_computing_structure_solution 'SHELXS-97 (Sheldrick, 1990)'
_diffrn_ambient_temperature 296(2)
_diffrn_measured_fraction_theta_full 0.985
_diffrn_measured_fraction_theta_max 0.985
_diffrn_measurement_device_type 'CCD area detector'
_diffrn_measurement_method 'phi and omega scans'
_diffrn_radiation_monochromator graphite
_diffrn_radiation_source 'fine-focus sealed tube'
_diffrn_radiation_type MoK\a
_diffrn_radiation_wavelength 0.71073
_diffrn_reflns_av_R_equivalents 0.0521
_diffrn_reflns_av_sigmaI/netI 0.0702
_diffrn_reflns_limit_h_max 10
_diffrn_reflns_limit_h_min -9
_diffrn_reflns_limit_k_max 41
_diffrn_reflns_limit_k_min -44
_diffrn_reflns_limit_l_max 7
_diffrn_reflns_limit_l_min -12
_diffrn_reflns_number 13911
_diffrn_reflns_theta_full 28.47
_diffrn_reflns_theta_max 28.47
_diffrn_reflns_theta_min 2.85
_exptl_absorpt_coefficient_mu 0.092
_exptl_absorpt_correction_type none
_exptl_crystal_colour colorless
_exptl_crystal_density_diffrn 1.291
_exptl_crystal_density_method 'not measured'
_exptl_crystal_description block
_exptl_crystal_F_000 1000
_exptl_crystal_size_max 0.36
_exptl_crystal_size_mid 0.25
_exptl_crystal_size_min 0.16
_refine_diff_density_max 0.252
_refine_diff_density_min -0.283
_refine_diff_density_rms 0.049
_refine_ls_extinction_method none
_refine_ls_goodness_of_fit_ref 0.806
_refine_ls_hydrogen_treatment constr
_refine_ls_matrix_type full
_refine_ls_number_parameters 314
_refine_ls_number_reflns 5997
_refine_ls_number_restraints 0
_refine_ls_restrained_S_all 0.806
_refine_ls_R_factor_all 0.0885
_refine_ls_R_factor_gt 0.0526
_refine_ls_shift/su_max 0.027
_refine_ls_shift/su_mean 0.000
_refine_ls_structure_factor_coef Fsqd
_refine_ls_weighting_details 'calc w=1/[\s^2^(Fo^2^)+(0.1000P)^2^+0.2996P] where P=(Fo^2^+2Fc^2^)/3'
_refine_ls_weighting_scheme calc
_refine_ls_wR_factor_gt 0.1375
_refine_ls_wR_factor_ref 0.1557
_reflns_number_gt 3655
_reflns_number_total 5997
_reflns_threshold_expression >2sigma(I)
_cod_data_source_file cg2017215_si_006.cif
_cod_data_source_block p-1
_cod_depositor_comments
;
The following automatic conversions were performed:

'_symmetry_cell_setting' value 'Monoclinic' changed to 'monoclinic'
according to /home/saulius/struct/CIF-dictionaries/cif_core.dic
dictionary named 'cif_core.dic' version 2.4.1 from 2010-06-29.

Automatic conversion script
Id: cif_fix_values 1715 2011-07-08 13:25:40Z adriana 
;
_cod_original_sg_symbol_H-M 'P 21/c'
_cod_database_code 4505619

loop_
_symmetry_equiv_pos_as_xyz
'x, y, z'
'-x, y+1/2, -z+1/2'
'-x, -y, -z'
'x, -y-1/2, z-1/2'

loop_
_atom_site_label
_atom_site_type_symbol
_atom_site_fract_x
_atom_site_fract_y
_atom_site_fract_z
_atom_site_U_iso_or_equiv
_atom_site_adp_type
_atom_site_occupancy
_atom_site_symmetry_multiplicity
_atom_site_calc_flag
_atom_site_refinement_flags
O2 O 0.80213(17) 0.11210(5) 0.49431(17) 0.0443(4) Uani 1 1 d .
H2 H 0.7762 0.1227 0.5674 0.066 Uiso 1 1 calc R
O1 O 0.69951(16) 0.13731(4) 0.74929(13) 0.0402(4) Uani 1 1 d .
H1 H 0.7673 0.1429 0.8253 0.060 Uiso 1 1 calc R
N1 N 0.15694(18) 0.16166(4) 0.45994(15) 0.0301(3) Uani 1 1 d .
H1A H 0.1507 0.1655 0.5514 0.036 Uiso 1 1 calc R
N2 N 0.0957(2) 0.16344(5) 0.22188(16) 0.0347(4) Uani 1 1 d .
H2A H 0.0442 0.1684 0.1326 0.042 Uiso 1 1 calc R
C10 C 0.2848(2) 0.14099(5) 0.41132(17) 0.0259(4) Uani 1 1 d .
C12 C 0.2445(2) 0.14251(6) 0.26096(19) 0.0334(4) Uani 1 1 d .
H12 H 0.3069 0.1313 0.1958 0.040 Uiso 1 1 calc R
C11 C 0.0450(2) 0.17469(6) 0.34373(19) 0.0347(4) Uani 1 1 d .
H11 H -0.0525 0.1893 0.3478 0.042 Uiso 1 1 calc R
C9 C 0.4418(2) 0.12458(5) 0.51070(17) 0.0252(4) Uani 1 1 d .
H9 H 0.5283 0.1456 0.5194 0.030 Uiso 1 1 calc R
C13 C 0.5105(2) 0.08806(5) 0.43984(17) 0.0266(4) Uani 1 1 d .
C14 C 0.6820(2) 0.08375(5) 0.43727(18) 0.0299(4) Uani 1 1 d .
C15 C 0.7414(2) 0.05027(6) 0.3702(2) 0.0364(4) Uani 1 1 d .
C19 C 0.9260(3) 0.04707(8) 0.3638(3) 0.0550(6) Uani 1 1 d .
H19A H 0.9624 0.0715 0.3236 0.083 Uiso 1 1 calc R
H19B H 0.9430 0.0248 0.3017 0.083 Uiso 1 1 calc R
H19C H 0.9904 0.0429 0.4621 0.083 Uiso 1 1 calc R
C16 C 0.6270(3) 0.02088(6) 0.3092(2) 0.0387(5) Uani 1 1 d .
H16 H 0.6660 -0.0013 0.2638 0.046 Uiso 1 1 calc R
C20 C 0.3336(3) -0.00937(6) 0.2480(3) 0.0517(6) Uani 1 1 d .
H20A H 0.3917 -0.0347 0.2547 0.078 Uiso 1 1 calc R
H20B H 0.2885 -0.0034 0.1457 0.078 Uiso 1 1 calc R
H20C H 0.2429 -0.0108 0.3020 0.078 Uiso 1 1 calc R
C17 C 0.4560(3) 0.02337(5) 0.3134(2) 0.0353(4) Uani 1 1 d .
C18 C 0.4006(2) 0.05707(5) 0.37925(19) 0.0310(4) Uani 1 1 d .
H18 H 0.2865 0.0592 0.3833 0.037 Uiso 1 1 calc R
C6 C 0.4195(2) 0.11442(5) 0.66885(18) 0.0260(4) Uani 1 1 d .
C1 C 0.5578(2) 0.12055(5) 0.78581(18) 0.0283(4) Uani 1 1 d .
C2 C 0.5505(2) 0.10834(6) 0.93009(19) 0.0333(4) Uani 1 1 d .
C7 C 0.6989(3) 0.11432(8) 1.0561(2) 0.0519(6) Uani 1 1 d .
H7A H 0.6740 0.1026 1.1449 0.078 Uiso 1 1 calc R
H7B H 0.7200 0.1426 1.0714 0.078 Uiso 1 1 calc R
H7C H 0.7972 0.1016 1.0321 0.078 Uiso 1 1 calc R
C3 C 0.4028(3) 0.09007(6) 0.9540(2) 0.0365(4) Uani 1 1 d .
H3 H 0.3977 0.0814 1.0493 0.044 Uiso 1 1 calc R
C8 C 0.1025(3) 0.06531(7) 0.8723(3) 0.0524(6) Uani 1 1 d .
H8A H 0.1148 0.0366 0.8753 0.079 Uiso 1 1 calc R
H8B H 0.0090 0.0726 0.7950 0.079 Uiso 1 1 calc R
H8C H 0.0819 0.0747 0.9660 0.079 Uiso 1 1 calc R
C4 C 0.2624(2) 0.08425(5) 0.8414(2) 0.0340(4) Uani 1 1 d .
C5 C 0.2744(2) 0.09661(5) 0.69928(19) 0.0313(4) Uani 1 1 d .
H5 H 0.1823 0.0928 0.6222 0.038 Uiso 1 1 calc R
O5 O 0.7512(2) 0.21159(5) 0.53078(18) 0.0585(5) Uani 1 1 d .
H5A H 0.8328 0.2019 0.5873 0.088 Uiso 1 1 calc R
O6 O 0.8270(3) 0.26570(6) 0.6629(2) 0.0940(8) Uani 1 1 d .
O4 O 0.02011(16) 0.32177(4) 0.19947(12) 0.0363(3) Uani 1 1 d .
O3 O -0.03151(17) 0.33118(4) 0.42494(13) 0.0427(4) Uani 1 1 d .
C26 C 0.7387(3) 0.25007(7) 0.5605(2) 0.0430(5) Uani 1 1 d .
C25 C 0.6010(3) 0.27146(6) 0.4569(3) 0.0494(6) Uani 1 1 d .
H25A H 0.6499 0.2836 0.3788 0.059 Uiso 1 1 calc R
H25B H 0.5602 0.2932 0.5112 0.059 Uiso 1 1 calc R
C24 C 0.4506(3) 0.24650(6) 0.3849(3) 0.0456(5) Uani 1 1 d .
H24A H 0.4118 0.2307 0.4606 0.055 Uiso 1 1 calc R
H24B H 0.4857 0.2280 0.3150 0.055 Uiso 1 1 calc R
C23 C 0.3037(3) 0.27206(7) 0.3034(2) 0.0448(5) Uani 1 1 d .
H23A H 0.3447 0.2893 0.2327 0.054 Uiso 1 1 calc R
H23B H 0.2183 0.2544 0.2480 0.054 Uiso 1 1 calc R
C22 C 0.2231(3) 0.29788(7) 0.4057(2) 0.0496(6) Uani 1 1 d .
H22A H 0.2030 0.2812 0.4873 0.060 Uiso 1 1 calc R
H22B H 0.3036 0.3185 0.4473 0.060 Uiso 1 1 calc R
C21 C 0.0596(2) 0.31819(6) 0.33816(18) 0.0312(4) Uani 1 1 d .

loop_
_atom_site_aniso_label
_atom_site_aniso_U_11
_atom_site_aniso_U_22
_atom_site_aniso_U_33
_atom_site_aniso_U_23
_atom_site_aniso_U_13
_atom_site_aniso_U_12
O2 0.0294(7) 0.0575(9) 0.0463(8) -0.0160(7) 0.0080(6) -0.0072(6)
O1 0.0297(7) 0.0667(9) 0.0215(6) -0.0008(6) -0.0023(5) -0.0123(6)
N1 0.0308(8) 0.0393(9) 0.0189(6) 0.0005(6) 0.0018(6) 0.0060(7)
N2 0.0332(9) 0.0466(10) 0.0203(7) 0.0028(6) -0.0049(6) 0.0046(7)
C10 0.0285(9) 0.0260(9) 0.0218(7) -0.0013(6) 0.0012(7) 0.0007(7)
C12 0.0353(10) 0.0419(11) 0.0219(8) -0.0024(7) 0.0024(7) 0.0074(8)
C11 0.0294(10) 0.0452(11) 0.0274(8) 0.0040(8) -0.0001(8) 0.0084(8)
C9 0.0240(8) 0.0307(9) 0.0192(7) -0.0007(6) 0.0001(7) 0.0001(7)
C13 0.0285(9) 0.0316(9) 0.0190(7) 0.0023(6) 0.0026(7) 0.0016(7)
C14 0.0281(9) 0.0354(10) 0.0253(8) -0.0005(7) 0.0034(7) -0.0002(8)
C15 0.0304(10) 0.0443(12) 0.0347(9) 0.0007(8) 0.0067(8) 0.0068(8)
C19 0.0362(12) 0.0632(15) 0.0668(15) -0.0128(12) 0.0129(11) 0.0105(11)
C16 0.0432(12) 0.0343(11) 0.0390(10) -0.0041(8) 0.0093(9) 0.0078(9)
C20 0.0511(14) 0.0400(12) 0.0633(14) -0.0129(10) 0.0094(12) -0.0058(10)
C17 0.0399(11) 0.0295(10) 0.0354(9) -0.0009(8) 0.0046(9) 0.0010(8)
C18 0.0269(9) 0.0353(10) 0.0305(8) -0.0013(7) 0.0049(7) 0.0003(8)
C6 0.0269(9) 0.0273(9) 0.0225(7) -0.0005(6) 0.0015(7) 0.0036(7)
C1 0.0280(9) 0.0335(10) 0.0224(8) -0.0013(7) 0.0026(7) 0.0023(7)
C2 0.0375(11) 0.0392(10) 0.0214(8) 0.0016(7) 0.0010(8) 0.0062(8)
C7 0.0486(13) 0.0793(17) 0.0235(9) 0.0100(10) -0.0043(9) 0.0022(12)
C3 0.0467(12) 0.0386(11) 0.0262(8) 0.0037(7) 0.0120(9) 0.0060(9)
C8 0.0488(14) 0.0564(14) 0.0563(13) 0.0067(11) 0.0208(11) -0.0093(11)
C4 0.0355(10) 0.0314(10) 0.0375(10) 0.0009(8) 0.0133(8) 0.0014(8)
C5 0.0295(9) 0.0340(10) 0.0292(8) -0.0001(7) 0.0025(7) 0.0006(8)
O5 0.0600(11) 0.0483(9) 0.0542(10) -0.0075(7) -0.0214(8) 0.0158(8)
O6 0.0972(16) 0.0661(12) 0.0933(15) -0.0263(11) -0.0452(13) 0.0038(11)
O4 0.0308(7) 0.0550(8) 0.0204(6) 0.0029(5) -0.0014(5) -0.0042(6)
O3 0.0334(7) 0.0708(10) 0.0214(6) 0.0004(6) -0.0006(6) 0.0105(7)
C26 0.0364(11) 0.0432(12) 0.0464(11) -0.0053(9) 0.0004(9) -0.0008(9)
C25 0.0403(12) 0.0380(12) 0.0660(14) 0.0032(10) 0.0008(11) 0.0012(9)
C24 0.0425(12) 0.0416(12) 0.0492(12) -0.0042(9) 0.0002(10) 0.0055(9)
C23 0.0426(12) 0.0505(13) 0.0374(10) -0.0082(9) -0.0018(9) 0.0079(10)
C22 0.0443(12) 0.0715(16) 0.0293(10) -0.0028(10) -0.0024(9) 0.0178(11)
C21 0.0292(9) 0.0396(10) 0.0223(8) -0.0007(7) -0.0013(7) -0.0023(8)

loop_
_atom_type_symbol
_atom_type_description
_atom_type_scat_dispersion_real
_atom_type_scat_dispersion_imag
_atom_type_scat_source
C C 0.0033 0.0016 'International Tables Vol C Tables 4.2.6.8 and 6.1.1.4'
H H 0.0000 0.0000 'International Tables Vol C Tables 4.2.6.8 and 6.1.1.4'
N N 0.0061 0.0033 'International Tables Vol C Tables 4.2.6.8 and 6.1.1.4'
O O 0.0106 0.0060 'International Tables Vol C Tables 4.2.6.8 and 6.1.1.4'

loop_
_geom_angle_atom_site_label_1
_geom_angle_atom_site_label_2
_geom_angle_atom_site_label_3
_geom_angle
C14 O2 H2 109.5
C1 O1 H1 109.5
C11 N1 C10 109.58(14)
C11 N1 H1A 125.2
C10 N1 H1A 125.2
C11 N2 C12 108.68(15)
C11 N2 H2A 125.7
C12 N2 H2A 125.7
C12 C10 N1 105.29(15)
C12 C10 C9 129.44(16)
N1 C10 C9 125.01(14)
C10 C12 N2 108.06(16)
C10 C12 H12 126.0
N2 C12 H12 126.0
N2 C11 N1 108.39(16)
N2 C11 H11 125.8
N1 C11 H11 125.8
C10 C9 C13 111.03(13)
C10 C9 C6 114.41(14)
C13 C9 C6 110.21(13)
C10 C9 H9 106.9
C13 C9 H9 106.9
C6 C9 H9 106.9
C14 C13 C18 118.03(16)
C14 C13 C9 121.99(15)
C18 C13 C9 119.95(16)
O2 C14 C13 123.27(16)
O2 C14 C15 115.79(16)
C13 C14 C15 120.91(16)
C16 C15 C14 118.72(17)
C16 C15 C19 121.39(19)
C14 C15 C19 119.89(18)
C15 C19 H19A 109.5
C15 C19 H19B 109.5
H19A C19 H19B 109.5
C15 C19 H19C 109.5
H19A C19 H19C 109.5
H19B C19 H19C 109.5
C15 C16 C17 122.25(18)
C15 C16 H16 118.9
C17 C16 H16 118.9
C17 C20 H20A 109.5
C17 C20 H20B 109.5
H20A C20 H20B 109.5
C17 C20 H20C 109.5
H20A C20 H20C 109.5
H20B C20 H20C 109.5
C18 C17 C16 117.69(17)
C18 C17 C20 120.95(18)
C16 C17 C20 121.36(18)
C17 C18 C13 122.35(17)
C17 C18 H18 118.8
C13 C18 H18 118.8
C5 C6 C1 118.89(15)
C5 C6 C9 122.81(15)
C1 C6 C9 118.10(15)
O1 C1 C2 122.69(15)
O1 C1 C6 116.59(14)
C2 C1 C6 120.67(17)
C3 C2 C1 118.07(16)
C3 C2 C7 120.82(17)
C1 C2 C7 121.11(18)
C2 C7 H7A 109.5
C2 C7 H7B 109.5
H7A C7 H7B 109.5
C2 C7 H7C 109.5
H7A C7 H7C 109.5
H7B C7 H7C 109.5
C2 C3 C4 122.77(17)
C2 C3 H3 118.6
C4 C3 H3 118.6
C4 C8 H8A 109.5
C4 C8 H8B 109.5
H8A C8 H8B 109.5
C4 C8 H8C 109.5
H8A C8 H8C 109.5
H8B C8 H8C 109.5
C5 C4 C3 117.59(18)
C5 C4 C8 121.08(18)
C3 C4 C8 121.34(18)
C6 C5 C4 121.99(17)
C6 C5 H5 119.0
C4 C5 H5 119.0
C26 O5 H5A 109.5
O6 C26 O5 122.2(2)
O6 C26 C25 123.7(2)
O5 C26 C25 114.04(18)
C26 C25 C24 116.84(18)
C26 C25 H25A 108.1
C24 C25 H25A 108.1
C26 C25 H25B 108.1
C24 C25 H25B 108.1
H25A C25 H25B 107.3
C25 C24 C23 112.86(18)
C25 C24 H24A 109.0
C23 C24 H24A 109.0
C25 C24 H24B 109.0
C23 C24 H24B 109.0
H24A C24 H24B 107.8
C22 C23 C24 113.39(17)
C22 C23 H23A 108.9
C24 C23 H23A 108.9
C22 C23 H23B 108.9
C24 C23 H23B 108.9
H23A C23 H23B 107.7
C21 C22 C23 116.54(16)
C21 C22 H22A 108.2
C23 C22 H22A 108.2
C21 C22 H22B 108.2
C23 C22 H22B 108.2
H22A C22 H22B 107.3
O4 C21 O3 122.93(17)
O4 C21 C22 119.40(17)
O3 C21 C22 117.67(15)

loop_
_geom_bond_atom_site_label_1
_geom_bond_atom_site_label_2
_geom_bond_distance
O2 C14 1.380(2)
O2 H2 0.8200
O1 C1 1.369(2)
O1 H1 0.8200
N1 C11 1.329(2)
N1 C10 1.382(2)
N1 H1A 0.8600
N2 C11 1.317(2)
N2 C12 1.372(2)
N2 H2A 0.8600
C10 C12 1.357(2)
C10 C9 1.512(2)
C12 H12 0.9300
C11 H11 0.9300
C9 C13 1.530(2)
C9 C6 1.535(2)
C9 H9 0.9800
C13 C14 1.394(2)
C13 C18 1.401(2)
C14 C15 1.400(3)
C15 C16 1.385(3)
C15 C19 1.503(3)
C19 H19A 0.9600
C19 H19B 0.9600
C19 H19C 0.9600
C16 C17 1.388(3)
C16 H16 0.9300
C20 C17 1.513(3)
C20 H20A 0.9600
C20 H20B 0.9600
C20 H20C 0.9600
C17 C18 1.386(3)
C18 H18 0.9300
C6 C5 1.386(2)
C6 C1 1.405(2)
C1 C2 1.397(2)
C2 C3 1.390(3)
C2 C7 1.508(3)
C7 H7A 0.9600
C7 H7B 0.9600
C7 H7C 0.9600
C3 C4 1.391(3)
C3 H3 0.9300
C8 C4 1.509(3)
C8 H8A 0.9600
C8 H8B 0.9600
C8 H8C 0.9600
C4 C5 1.389(3)
C5 H5 0.9300
O5 C26 1.315(3)
O5 H5A 0.8200
O6 C26 1.184(3)
O4 C21 1.257(2)
O3 C21 1.259(2)
C26 C25 1.495(3)
C25 C24 1.512(3)
C25 H25A 0.9700
C25 H25B 0.9700
C24 C23 1.530(3)
C24 H24A 0.9700
C24 H24B 0.9700
C23 C22 1.508(3)
C23 H23A 0.9700
C23 H23B 0.9700
C22 C21 1.503(3)
C22 H22A 0.9700
C22 H22B 0.9700
